data_7232693
loop_
_publ_author_name
'Bendzi\'nska-Berus, Wioletta'
'Jelecki, Maciej'
'Kwit, Marcin'
'Rychlewska, Urszula'

_publ_section_title
;
 Transfer of chirality in N-triphenylacetylamino acids and chiral
 derivatives of N-triphenylacetyl Gly--Gly dipeptide and control of their
 assembly with steric constraints
;
_journal_issue 22
_journal_name_full CrystEngComm
_journal_page_first 3420
_journal_paper_doi 10.1039/C9CE00429G
_journal_volume 21
_journal_year 2019
_chemical_absolute_configuration rmad
_chemical_formula_moiety 'C29 H25 N O4'
_chemical_formula_sum 'C29 H25 N O4'
_chemical_formula_weight 451.50
_chemical_name_systematic N-(triphenylacetyl)-L-tyrosine
_space_group_crystal_system orthorhombic
_space_group_IT_number 19
_space_group_name_Hall 'P 2ac 2ab'
_space_group_name_H-M_alt 'P 21 21 21'
_symmetry_space_group_name_Hall 'P 2ac 2ab'
_symmetry_space_group_name_H-M 'P 21 21 21'
_atom_sites_solution_hydrogens mixed
_atom_sites_solution_primary direct
_atom_sites_solution_secondary difmap
_audit_creation_method SHELXL-2014/7
_audit_update_record
;
2019-03-05 deposited with the CCDC.    2019-04-23 downloaded from the CCDC.
;
_cell_angle_alpha 90
_cell_angle_beta 90
_cell_angle_gamma 90
_cell_formula_units_Z 4
_cell_length_a 9.1939(4)
_cell_length_b 10.3126(4)
_cell_length_c 24.1891(8)
_cell_measurement_reflns_used 2909
_cell_measurement_temperature 100(2)
_cell_measurement_theta_max 27.0250
_cell_measurement_theta_min 3.2110
_cell_volume 2293.44(15)
_computing_cell_refinement
;
CrysAlisPro, Agilent Technologies (2014)
;
_computing_data_collection
;
CrysAlisPro, Agilent Technologies (2014)
;
_computing_data_reduction
;
CrysAlisPro, Agilent Technologies (2014)
;
_computing_molecular_graphics 'Mercury (Bruno, et al. 2002)'
_computing_structure_refinement 'SHELXL-2014/7 (Sheldrick, 2015)'
_computing_structure_solution 'SHELXT (Sheldrick, 2015)'
_diffrn_ambient_temperature 100(2)
_diffrn_detector_area_resol_mean 16.1544
_diffrn_measured_fraction_theta_full 0.998
_diffrn_measured_fraction_theta_max 0.998
_diffrn_measurement_device_type 'Xcalibur, Eos'
_diffrn_measurement_method '\w scans'
_diffrn_radiation_type MoK\a
_diffrn_radiation_wavelength 0.71073
_diffrn_reflns_av_R_equivalents 0.0404
_diffrn_reflns_av_unetI/netI 0.0531
_diffrn_reflns_Laue_measured_fraction_full 0.998
_diffrn_reflns_Laue_measured_fraction_max 0.998
_diffrn_reflns_limit_h_max 10
_diffrn_reflns_limit_h_min -10
_diffrn_reflns_limit_k_max 12
_diffrn_reflns_limit_k_min -10
_diffrn_reflns_limit_l_max 28
_diffrn_reflns_limit_l_min -27
_diffrn_reflns_number 12387
_diffrn_reflns_point_group_measured_fraction_full 0.998
_diffrn_reflns_point_group_measured_fraction_max 0.998
_diffrn_reflns_theta_full 25.028
_diffrn_reflns_theta_max 25.028
_diffrn_reflns_theta_min 2.968
_diffrn_source 'Enhance (Mo) X-ray Source'
_exptl_absorpt_coefficient_mu 0.087
_exptl_absorpt_correction_T_max 1.00000
_exptl_absorpt_correction_T_min 0.98255
_exptl_absorpt_correction_type multi-scan
_exptl_absorpt_process_details
;
CrysAlisPro, Agilent Technologies,
Version 1.171.37.33 Empirical absorption correction using spherical 
harmonics,implemented in SCALE3 ABSPACK scaling algorithm, 2014.
;
_exptl_crystal_colour colourless
_exptl_crystal_density_diffrn 1.308
_exptl_crystal_description block
_exptl_crystal_F_000 952
_exptl_crystal_size_max 0.600
_exptl_crystal_size_mid 0.300
_exptl_crystal_size_min 0.200
_refine_diff_density_max 0.200
_refine_diff_density_min -0.201
_refine_diff_density_rms 0.044
_refine_ls_abs_structure_details
;
 Flack x determined using 1151 quotients [(I+)-(I-)]/[(I+)+(I-)]
 (Parsons, Flack and Wagner, Acta Cryst. B69 (2013) 249-259).
;
_refine_ls_abs_structure_Flack 0.2(8)
_refine_ls_extinction_method none
_refine_ls_goodness_of_fit_ref 1.059
_refine_ls_hydrogen_treatment constr
_refine_ls_matrix_type full
_refine_ls_number_parameters 307
_refine_ls_number_reflns 4037
_refine_ls_number_restraints 0
_refine_ls_restrained_S_all 1.059
_refine_ls_R_factor_all 0.0581
_refine_ls_R_factor_gt 0.0431
_refine_ls_shift/su_max 0.000
_refine_ls_shift/su_mean 0.000
_refine_ls_structure_factor_coef Fsqd
_refine_ls_weighting_details 'w=1/[\s^2^(Fo^2^)+(0.0357P)^2^+0.3452P] where P=(Fo^2^+2Fc^2^)/3'
_refine_ls_weighting_scheme calc
_refine_ls_wR_factor_gt 0.0841
_refine_ls_wR_factor_ref 0.0925
_reflns_Friedel_coverage 0.741
_reflns_Friedel_fraction_full 0.998
_reflns_Friedel_fraction_max 0.998
_reflns_number_gt 3378
_reflns_number_total 4037
_reflns_threshold_expression 'I > 2\s(I)'
_cod_data_source_file c9ce00429g2.cif
_cod_data_source_block 11
_cod_depositor_comments 'Adding full bibliography for 7232683--7232694.cif.'
_cod_database_code 7232693
_shelx_shelxl_version_number 2014/7
_shelx_space_group_comment
;
The symmetry employed for this shelxl refinement is uniquely defined
by the following loop, which should always be used as a source of
symmetry information in preference to the above space-group names.
They are only intended as comments.
;
_shelx_estimated_absorpt_t_min 0.950
_shelx_estimated_absorpt_t_max 0.983

loop_
_space_group_symop_operation_xyz
'x, y, z'
'-x+1/2, -y, z+1/2'
'-x, y+1/2, -z+1/2'
'x+1/2, -y+1/2, -z'

loop_
_atom_site_label
_atom_site_type_symbol
_atom_site_fract_x
_atom_site_fract_y
_atom_site_fract_z
_atom_site_U_iso_or_equiv
_atom_site_adp_type
_atom_site_occupancy
_atom_site_site_symmetry_order
_atom_site_calc_flag
_atom_site_refinement_flags_posn
_atom_site_refinement_flags_adp
C1 C 0.2249(3) 0.5631(3) 0.40337(13) 0.0183(7) Uani 1 1 d . .
O1 O 0.0922(2) 0.5482(2) 0.40930(9) 0.0230(5) Uani 1 1 d . .
N1 N 0.3072(3) 0.6171(2) 0.44275(10) 0.0172(6) Uani 1 1 d . .
H1 H 0.4018 0.6213 0.4374 0.021 Uiso 1 1 calc R U
C2 C 0.2484(3) 0.6692(3) 0.49402(12) 0.0164(7) Uani 1 1 d . .
H2 H 0.1431 0.6461 0.4972 0.020 Uiso 1 1 calc R U
C3 C 0.2656(4) 0.8150(3) 0.49480(13) 0.0200(7) Uani 1 1 d . .
O2 O 0.3556(3) 0.8731(2) 0.46822(9) 0.0318(6) Uani 1 1 d . .
O3 O 0.1767(2) 0.87049(19) 0.53186(8) 0.0227(5) Uani 1 1 d . .
H3 H 0.2151 0.9482 0.5419 0.027 Uiso 1 1 d R U
C4 C 0.3315(4) 0.6186(3) 0.54498(12) 0.0179(7) Uani 1 1 d . .
H4A H 0.4333 0.6494 0.5429 0.021 Uiso 1 1 calc R U
H4B H 0.2874 0.6569 0.5786 0.021 Uiso 1 1 calc R U
C1' C 0.3322(3) 0.4737(3) 0.55099(12) 0.0161(7) Uani 1 1 d . .
C2' C 0.4629(3) 0.4062(3) 0.55479(13) 0.0186(7) Uani 1 1 d . .
H2' H 0.5521 0.4525 0.5528 0.022 Uiso 1 1 calc R U
C3' C 0.4654(3) 0.2722(3) 0.56148(13) 0.0184(7) Uani 1 1 d . .
H3' H 0.5554 0.2274 0.5641 0.022 Uiso 1 1 calc R U
C4' C 0.3355(4) 0.2049(3) 0.56436(12) 0.0167(7) Uani 1 1 d . .
O4' O 0.3325(2) 0.07231(19) 0.57043(9) 0.0232(5) Uani 1 1 d . .
H4' H 0.4239 0.0439 0.5763 0.028 Uiso 1 1 d R U
C5' C 0.2045(3) 0.2698(3) 0.56084(13) 0.0192(7) Uani 1 1 d . .
H5' H 0.1156 0.2231 0.5629 0.023 Uiso 1 1 calc R U
C6' C 0.2034(3) 0.4032(3) 0.55429(13) 0.0200(8) Uani 1 1 d . .
H6' H 0.1130 0.4475 0.5520 0.024 Uiso 1 1 calc R U
C10 C 0.3064(3) 0.5120(3) 0.35106(12) 0.0176(7) Uani 1 1 d . .
C11 C 0.3339(3) 0.3656(3) 0.36058(12) 0.0171(7) Uani 1 1 d . .
C12 C 0.3269(3) 0.3068(3) 0.41222(12) 0.0172(7) Uani 1 1 d . .
H12 H 0.3119 0.3587 0.4442 0.021 Uiso 1 1 calc R U
C13 C 0.3415(3) 0.1738(3) 0.41776(12) 0.0187(7) Uani 1 1 d . .
H13 H 0.3346 0.1352 0.4533 0.022 Uiso 1 1 calc R U
C14 C 0.3659(3) 0.0969(3) 0.37197(13) 0.0225(8) Uani 1 1 d . .
H14 H 0.3731 0.0054 0.3757 0.027 Uiso 1 1 calc R U
C15 C 0.3797(4) 0.1545(3) 0.32065(14) 0.0266(8) Uani 1 1 d . .
H15 H 0.4008 0.1029 0.2891 0.032 Uiso 1 1 calc R U
C16 C 0.3630(4) 0.2862(3) 0.31510(13) 0.0248(8) Uani 1 1 d . .
H16 H 0.3714 0.3243 0.2795 0.030 Uiso 1 1 calc R U
C21 C 0.4488(3) 0.5878(3) 0.34278(12) 0.0184(7) Uani 1 1 d . .
C22 C 0.4451(4) 0.7232(3) 0.34007(13) 0.0212(8) Uani 1 1 d . .
H22 H 0.3545 0.7665 0.3441 0.025 Uiso 1 1 calc R U
C23 C 0.5695(4) 0.7954(3) 0.33174(13) 0.0254(8) Uani 1 1 d . .
H23 H 0.5640 0.8874 0.3301 0.031 Uiso 1 1 calc R U
C24 C 0.7024(4) 0.7338(4) 0.32571(13) 0.0263(8) Uani 1 1 d . .
H24 H 0.7881 0.7828 0.3191 0.032 Uiso 1 1 calc R U
C25 C 0.7088(3) 0.6009(3) 0.32935(13) 0.0259(8) Uani 1 1 d . .
H25 H 0.8000 0.5583 0.3260 0.031 Uiso 1 1 calc R U
C26 C 0.5837(3) 0.5282(3) 0.33787(12) 0.0204(8) Uani 1 1 d . .
H26 H 0.5905 0.4365 0.3404 0.024 Uiso 1 1 calc R U
C31 C 0.2047(3) 0.5229(3) 0.29967(13) 0.0203(8) Uani 1 1 d . .
C32 C 0.0800(4) 0.4463(3) 0.29695(13) 0.0245(8) Uani 1 1 d . .
H32 H 0.0554 0.3924 0.3274 0.029 Uiso 1 1 calc R U
C33 C -0.0088(4) 0.4475(4) 0.25064(15) 0.0296(9) Uani 1 1 d . .
H33 H -0.0930 0.3942 0.2495 0.036 Uiso 1 1 calc R U
C34 C 0.0250(4) 0.5263(4) 0.20602(15) 0.0332(10) Uani 1 1 d . .
H34 H -0.0375 0.5294 0.1748 0.040 Uiso 1 1 calc R U
C35 C 0.1498(4) 0.6000(4) 0.20727(14) 0.0322(9) Uani 1 1 d . .
H35 H 0.1751 0.6523 0.1764 0.039 Uiso 1 1 calc R U
C36 C 0.2388(4) 0.5980(3) 0.25377(13) 0.0253(8) Uani 1 1 d . .
H36 H 0.3248 0.6490 0.2541 0.030 Uiso 1 1 calc R U

loop_
_atom_site_aniso_label
_atom_site_aniso_U_11
_atom_site_aniso_U_22
_atom_site_aniso_U_33
_atom_site_aniso_U_23
_atom_site_aniso_U_13
_atom_site_aniso_U_12
C1 0.0230(18) 0.0160(18) 0.0160(16) 0.0044(14) 0.0010(14) 0.0015(14)
O1 0.0192(13) 0.0273(14) 0.0224(12) -0.0023(11) 0.0033(10) -0.0013(10)
N1 0.0161(14) 0.0198(14) 0.0155(13) -0.0021(12) 0.0011(11) 0.0022(11)
C2 0.0184(17) 0.0159(18) 0.0148(16) 0.0004(14) 0.0032(13) 0.0007(14)
C3 0.0245(18) 0.0203(19) 0.0153(16) 0.0013(15) -0.0012(14) 0.0028(15)
O2 0.0460(16) 0.0213(13) 0.0280(13) 0.0040(11) 0.0127(12) -0.0044(12)
O3 0.0267(12) 0.0171(12) 0.0243(12) -0.0065(10) 0.0018(11) -0.0001(11)
C4 0.0206(17) 0.0181(17) 0.0149(15) -0.0004(13) 0.0012(13) 0.0013(15)
C1' 0.0203(17) 0.0185(17) 0.0095(14) -0.0005(13) 0.0011(13) 0.0001(15)
C2' 0.0193(17) 0.0196(18) 0.0170(16) 0.0005(15) 0.0019(14) -0.0024(14)
C3' 0.0133(16) 0.0219(18) 0.0200(17) 0.0011(15) -0.0010(13) 0.0024(14)
C4' 0.0239(18) 0.0134(16) 0.0129(15) -0.0006(13) 0.0002(14) -0.0001(14)
O4' 0.0225(12) 0.0162(12) 0.0308(13) 0.0030(11) -0.0024(11) 0.0019(10)
C5' 0.0164(17) 0.0181(18) 0.0231(17) 0.0029(15) 0.0001(14) -0.0006(13)
C6' 0.0162(18) 0.0235(19) 0.0205(17) 0.0022(15) 0.0039(14) 0.0044(14)
C10 0.0164(17) 0.0204(18) 0.0159(16) 0.0013(14) -0.0002(13) -0.0006(14)
C11 0.0158(16) 0.0183(17) 0.0173(15) -0.0007(14) 0.0019(13) 0.0011(15)
C12 0.0145(16) 0.0218(18) 0.0154(15) -0.0025(14) 0.0009(13) -0.0006(14)
C13 0.0142(15) 0.0221(18) 0.0197(16) 0.0044(15) 0.0004(14) 0.0021(14)
C14 0.0236(19) 0.0177(18) 0.0261(19) -0.0009(15) -0.0031(14) 0.0012(14)
C15 0.037(2) 0.024(2) 0.0199(17) -0.0068(16) 0.0011(15) 0.0061(16)
C16 0.034(2) 0.025(2) 0.0157(17) 0.0031(15) 0.0014(15) 0.0042(15)
C21 0.0223(18) 0.026(2) 0.0070(14) 0.0012(14) 0.0020(13) 0.0011(15)
C22 0.0264(18) 0.0209(19) 0.0163(16) 0.0020(15) 0.0032(15) 0.0028(15)
C23 0.035(2) 0.0264(19) 0.0151(17) 0.0010(15) 0.0058(16) -0.0065(16)
C24 0.0231(18) 0.040(2) 0.0161(17) -0.0003(17) 0.0035(14) -0.0092(16)
C25 0.0184(18) 0.043(2) 0.0166(16) -0.0002(17) 0.0018(14) 0.0032(16)
C26 0.0222(18) 0.0254(19) 0.0136(16) 0.0026(15) 0.0009(14) 0.0024(15)
C31 0.0232(19) 0.0214(19) 0.0162(16) -0.0024(14) 0.0023(14) 0.0073(15)
C32 0.0243(18) 0.030(2) 0.0192(17) -0.0036(16) 0.0029(15) 0.0015(16)
C33 0.0222(18) 0.044(2) 0.0228(18) -0.0076(19) -0.0014(14) -0.0005(17)
C34 0.029(2) 0.050(3) 0.0200(19) -0.0017(19) -0.0085(16) 0.0140(19)
C35 0.039(2) 0.041(2) 0.0167(17) 0.0059(17) -0.0004(16) 0.0037(19)
C36 0.027(2) 0.028(2) 0.0212(18) 0.0009(16) 0.0010(15) 0.0040(16)

loop_
_atom_type_symbol
_atom_type_description
_atom_type_scat_dispersion_real
_atom_type_scat_dispersion_imag
_atom_type_scat_source
C C 0.0033 0.0016 'International Tables Vol C Tables 4.2.6.8 and 6.1.1.4'
H H 0.0000 0.0000 'International Tables Vol C Tables 4.2.6.8 and 6.1.1.4'
N N 0.0061 0.0033 'International Tables Vol C Tables 4.2.6.8 and 6.1.1.4'
O O 0.0106 0.0060 'International Tables Vol C Tables 4.2.6.8 and 6.1.1.4'

loop_
_geom_angle_atom_site_label_1
_geom_angle_atom_site_label_2
_geom_angle_atom_site_label_3
_geom_angle
O1 C1 N1 121.8(3)
O1 C1 C10 121.7(3)
N1 C1 C10 116.5(3)
C1 N1 C2 123.4(3)
C1 N1 H1 118.3
C2 N1 H1 118.3
N1 C2 C3 109.8(2)
N1 C2 C4 111.9(2)
C3 C2 C4 105.9(2)
N1 C2 H2 109.7
C3 C2 H2 109.7
C4 C2 H2 109.7
O2 C3 O3 124.2(3)
O2 C3 C2 124.0(3)
O3 C3 C2 111.7(3)
C3 O3 H3 108.6
C1' C4 C2 114.6(3)
C1' C4 H4A 108.6
C2 C4 H4A 108.6
C1' C4 H4B 108.6
C2 C4 H4B 108.6
H4A C4 H4B 107.6
C2' C1' C6' 118.0(3)
C2' C1' C4 120.6(3)
C6' C1' C4 121.4(3)
C3' C2' C1' 121.2(3)
C3' C2' H2' 119.4
C1' C2' H2' 119.4
C4' C3' C2' 119.4(3)
C4' C3' H3' 120.3
C2' C3' H3' 120.3
O4' C4' C5' 118.1(3)
O4' C4' C3' 121.4(3)
C5' C4' C3' 120.5(3)
C4' O4' H4' 108.8
C4' C5' C6' 119.7(3)
C4' C5' H5' 120.2
C6' C5' H5' 120.2
C5' C6' C1' 121.3(3)
C5' C6' H6' 119.4
C1' C6' H6' 119.4
C21 C10 C11 112.1(3)
C21 C10 C31 111.7(2)
C11 C10 C31 106.6(2)
C21 C10 C1 110.0(2)
C11 C10 C1 106.6(2)
C31 C10 C1 109.5(2)
C12 C11 C16 117.5(3)
C12 C11 C10 123.4(3)
C16 C11 C10 119.0(3)
C13 C12 C11 120.9(3)
C13 C12 H12 119.5
C11 C12 H12 119.5
C14 C13 C12 120.5(3)
C14 C13 H13 119.8
C12 C13 H13 119.8
C13 C14 C15 119.2(3)
C13 C14 H14 120.4
C15 C14 H14 120.4
C16 C15 C14 120.2(3)
C16 C15 H15 119.9
C14 C15 H15 119.9
C15 C16 C11 121.6(3)
C15 C16 H16 119.2
C11 C16 H16 119.2
C26 C21 C22 117.3(3)
C26 C21 C10 123.1(3)
C22 C21 C10 119.5(3)
C23 C22 C21 121.7(3)
C23 C22 H22 119.1
C21 C22 H22 119.1
C22 C23 C24 119.9(3)
C22 C23 H23 120.0
C24 C23 H23 120.0
C25 C24 C23 119.3(3)
C25 C24 H24 120.4
C23 C24 H24 120.4
C24 C25 C26 120.8(3)
C24 C25 H25 119.6
C26 C25 H25 119.6
C25 C26 C21 120.9(3)
C25 C26 H26 119.6
C21 C26 H26 119.6
C36 C31 C32 117.6(3)
C36 C31 C10 122.8(3)
C32 C31 C10 119.4(3)
C33 C32 C31 121.2(3)
C33 C32 H32 119.4
C31 C32 H32 119.4
C32 C33 C34 120.1(3)
C32 C33 H33 119.9
C34 C33 H33 119.9
C35 C34 C33 119.6(3)
C35 C34 H34 120.2
C33 C34 H34 120.2
C34 C35 C36 120.0(3)
C34 C35 H35 120.0
C36 C35 H35 120.0
C31 C36 C35 121.5(3)
C31 C36 H36 119.3
C35 C36 H36 119.3

loop_
_geom_bond_atom_site_label_1
_geom_bond_atom_site_label_2
_geom_bond_distance
C1 O1 1.238(4)
C1 N1 1.338(4)
C1 C10 1.562(4)
N1 C2 1.456(4)
N1 H1 0.8800
C2 C3 1.512(4)
C2 C4 1.541(4)
C2 H2 1.0000
C3 O2 1.207(4)
C3 O3 1.341(4)
O3 H3 0.9089
C4 C1' 1.501(4)
C4 H4A 0.9900
C4 H4B 0.9900
C1' C2' 1.392(4)
C1' C6' 1.392(4)
C2' C3' 1.391(4)
C2' H2' 0.9500
C3' C4' 1.383(4)
C3' H3' 0.9500
C4' O4' 1.376(3)
C4' C5' 1.380(4)
O4' H4' 0.9008
C5' C6' 1.385(4)
C5' H5' 0.9500
C6' H6' 0.9500
C10 C21 1.537(4)
C10 C11 1.549(4)
C10 C31 1.560(4)
C11 C12 1.390(4)
C11 C16 1.397(4)
C12 C13 1.385(4)
C12 H12 0.9500
C13 C14 1.381(4)
C13 H13 0.9500
C14 C15 1.382(4)
C14 H14 0.9500
C15 C16 1.374(5)
C15 H15 0.9500
C16 H16 0.9500
C21 C26 1.390(4)
C21 C22 1.398(4)
C22 C23 1.380(5)
C22 H22 0.9500
C23 C24 1.385(5)
C23 H23 0.9500
C24 C25 1.375(5)
C24 H24 0.9500
C25 C26 1.388(5)
C25 H25 0.9500
C26 H26 0.9500
C31 C36 1.389(4)
C31 C32 1.394(5)
C32 C33 1.386(5)
C32 H32 0.9500
C33 C34 1.386(5)
C33 H33 0.9500
C34 C35 1.376(5)
C34 H34 0.9500
C35 C36 1.391(5)
C35 H35 0.9500
C36 H36 0.9500

loop_
_geom_torsion_atom_site_label_1
_geom_torsion_atom_site_label_2
_geom_torsion_atom_site_label_3
_geom_torsion_atom_site_label_4
_geom_torsion
O1 C1 N1 C2 -3.6(5)
C10 C1 N1 C2 -179.9(3)
C1 N1 C2 C3 -112.1(3)
C1 N1 C2 C4 130.6(3)
N1 C2 C3 O2 -23.7(4)
C4 C2 C3 O2 97.3(3)
N1 C2 C3 O3 161.3(2)
C4 C2 C3 O3 -77.8(3)
N1 C2 C4 C1' -58.4(4)
C3 C2 C4 C1' -178.1(3)
C2 C4 C1' C2' 124.1(3)
C2 C4 C1' C6' -57.5(4)
C6' C1' C2' C3' 0.2(4)
C4 C1' C2' C3' 178.7(3)
C1' C2' C3' C4' 0.1(5)
C2' C3' C4' O4' 179.4(3)
C2' C3' C4' C5' -0.2(5)
O4' C4' C5' C6' -179.5(3)
C3' C4' C5' C6' 0.1(5)
C4' C5' C6' C1' 0.2(5)
C2' C1' C6' C5' -0.4(5)
C4 C1' C6' C5' -178.8(3)
O1 C1 C10 C21 157.2(3)
N1 C1 C10 C21 -26.4(4)
O1 C1 C10 C11 -81.0(3)
N1 C1 C10 C11 95.4(3)
O1 C1 C10 C31 34.0(4)
N1 C1 C10 C31 -149.6(3)
C21 C10 C11 C12 102.8(3)
C31 C10 C11 C12 -134.7(3)
C1 C10 C11 C12 -17.7(4)
C21 C10 C11 C16 -79.3(3)
C31 C10 C11 C16 43.3(4)
C1 C10 C11 C16 160.2(3)
C16 C11 C12 C13 -2.9(4)
C10 C11 C12 C13 175.0(3)
C11 C12 C13 C14 1.1(5)
C12 C13 C14 C15 1.8(5)
C13 C14 C15 C16 -2.8(5)
C14 C15 C16 C11 0.9(5)
C12 C11 C16 C15 1.9(5)
C10 C11 C16 C15 -176.1(3)
C11 C10 C21 C26 7.2(4)
C31 C10 C21 C26 -112.4(3)
C1 C10 C21 C26 125.7(3)
C11 C10 C21 C22 -172.6(3)
C31 C10 C21 C22 67.8(4)
C1 C10 C21 C22 -54.1(4)
C26 C21 C22 C23 1.3(5)
C10 C21 C22 C23 -178.9(3)
C21 C22 C23 C24 0.1(5)
C22 C23 C24 C25 -1.4(5)
C23 C24 C25 C26 1.3(5)
C24 C25 C26 C21 0.2(5)
C22 C21 C26 C25 -1.4(5)
C10 C21 C26 C25 178.7(3)
C21 C10 C31 C36 -3.0(4)
C11 C10 C31 C36 -125.7(3)
C1 C10 C31 C36 119.2(3)
C21 C10 C31 C32 171.4(3)
C11 C10 C31 C32 48.7(4)
C1 C10 C31 C32 -66.4(4)
C36 C31 C32 C33 -1.6(5)
C10 C31 C32 C33 -176.2(3)
C31 C32 C33 C34 -0.4(5)
C32 C33 C34 C35 2.1(5)
C33 C34 C35 C36 -1.8(5)
C32 C31 C36 C35 1.9(5)
C10 C31 C36 C35 176.4(3)
C34 C35 C36 C31 -0.2(5)
